data_7058891
loop_
_publ_author_name
'Oliveira, Ana A.'
'Recio-Despaigne, Angel'
'Ferreira, Isabella Pires'
'Diniz, Renata'
'Sousa, Karoline'
'Bastos, Tanira'
'Soares, Milena Botelho'
'Moreira, Diogo R.'
'Beraldo, Heloisa'

_publ_section_title
;
 Investigation on the antitrypanosomal effects of
 2-formyl-8-hydroxyquinoline-derived hydrazones and their antimony(III)
 and bismuth(III) complexes
;
_journal_name_full 'New Journal of Chemistry'
_journal_paper_doi 10.1039/C9NJ02676B
_journal_year 2019
_chemical_formula_sum 'C29 H39 Cl2 N8 O8 Sb'
_chemical_formula_weight 820.33
_space_group_IT_number 2
_space_group_name_Hall '-P 1'
_space_group_name_H-M_alt 'P -1'
_symmetry_cell_setting triclinic
_symmetry_Int_Tables_number 2
_symmetry_space_group_name_Hall '-P 1'
_symmetry_space_group_name_H-M 'P -1'
_atom_sites_solution_hydrogens mixed
_audit_creation_date 2019-04-27T17:36:14-00:00
_audit_creation_method 'WinGX routine CIF_UPDATE'
_audit_update_record
;
2019-04-28 deposited with the CCDC.    2019-10-13 downloaded from the CCDC.
;
_cell_angle_alpha 102.036(4)
_cell_angle_beta 100.383(4)
_cell_angle_gamma 93.829(4)
_cell_formula_units_Z 2
_cell_length_a 9.5820(5)
_cell_length_b 12.0943(6)
_cell_length_c 16.3348(8)
_cell_measurement_reflns_used 5738
_cell_measurement_temperature 270(2)
_cell_measurement_theta_max 30.351
_cell_measurement_theta_min 2.131
_cell_volume 1810.32(16)
_computing_cell_refinement
;
        CrysAlisPro, Agilent Technologies,
        Version 1.171.37.34 (release 22-05-2014 CrysAlis171 .NET)
        (compiled May 22 2014,16:03:01)
;
_computing_data_collection
;
        CrysAlisPro, Agilent Technologies,
        Version 1.171.37.34 (release 22-05-2014 CrysAlis171 .NET)
        (compiled May 22 2014,16:03:01)
;
_computing_data_reduction
;
        CrysAlisPro, Agilent Technologies,
        Version 1.171.37.34 (release 22-05-2014 CrysAlis171 .NET)
        (compiled May 22 2014,16:03:01)
;
_computing_structure_refinement 'SHELXL-2018/3 (Sheldrick, 2018)'
_diffrn_ambient_environment N~2~
_diffrn_ambient_temperature 270(2)
_diffrn_detector 'CCD plate'
_diffrn_detector_area_resol_mean 10.4186
_diffrn_detector_type Atlas
_diffrn_measured_fraction_theta_full 1
_diffrn_measured_fraction_theta_max 1
_diffrn_measurement_device 'four-circle diffractometer'
_diffrn_measurement_device_type 'Xcalibur, Atlas, Gemini ultra'
_diffrn_measurement_method '\w scans'
_diffrn_orient_matrix_UB_11 -0.0101225
_diffrn_orient_matrix_UB_12 0.0459612
_diffrn_orient_matrix_UB_13 -0.0204615
_diffrn_orient_matrix_UB_21 -0.0198413
_diffrn_orient_matrix_UB_22 -0.0389818
_diffrn_orient_matrix_UB_23 -0.0401748
_diffrn_orient_matrix_UB_31 -0.0723525
_diffrn_orient_matrix_UB_32 -0.0025866
_diffrn_orient_matrix_UB_33 0.004449
_diffrn_radiation_monochromator graphite
_diffrn_radiation_probe x-ray
_diffrn_radiation_type MoK\a
_diffrn_radiation_wavelength 0.71073
_diffrn_reflns_av_R_equivalents 0.0336
_diffrn_reflns_av_unetI/netI 0.0521
_diffrn_reflns_Laue_measured_fraction_full 1
_diffrn_reflns_Laue_measured_fraction_max 1
_diffrn_reflns_limit_h_max 13
_diffrn_reflns_limit_h_min -13
_diffrn_reflns_limit_k_max 17
_diffrn_reflns_limit_k_min -17
_diffrn_reflns_limit_l_max 23
_diffrn_reflns_limit_l_min -23
_diffrn_reflns_number 21771
_diffrn_reflns_point_group_measured_fraction_full 1
_diffrn_reflns_point_group_measured_fraction_max 1
_diffrn_reflns_theta_full 25.242
_diffrn_reflns_theta_max 30.508
_diffrn_reflns_theta_min 1.918
_diffrn_source 'Enhance (Mo) X-ray Source'
_exptl_absorpt_coefficient_mu 0.967
_exptl_absorpt_correction_T_max 0.984
_exptl_absorpt_correction_T_min 0.886
_exptl_absorpt_correction_type analytical
_exptl_absorpt_process_details
;
        CrysAlisPro, Agilent Technologies,
        Version 1.171.37.34 (release 22-05-2014 CrysAlis171 .NET)
        (compiled May 22 2014,16:03:01)
Analytical numeric absorption correction using a multifaceted crystal
                        model based on expressions derived by R.C. Clark & J.S.
        (Clark, R. C. & Reid, J. S. (1995). Acta Cryst. A51, 887-897)
        Empirical absorption correction using spherical harmonics,
 implemented in SCALE3 ABSPACK scaling algorithm.
;
_exptl_crystal_colour pink
_exptl_crystal_density_diffrn 1.505
_exptl_crystal_description prismatic
_exptl_crystal_F_000 836
_exptl_crystal_size_max 0.481
_exptl_crystal_size_mid 0.0607
_exptl_crystal_size_min 0.0346
_refine_diff_density_max 0.636
_refine_diff_density_min -0.69
_refine_diff_density_rms 0.082
_refine_ls_extinction_method none
_refine_ls_goodness_of_fit_ref 1.045
_refine_ls_hydrogen_treatment mixed
_refine_ls_matrix_type full
_refine_ls_number_parameters 456
_refine_ls_number_reflns 11054
_refine_ls_number_restraints 2
_refine_ls_restrained_S_all 1.045
_refine_ls_R_factor_all 0.0647
_refine_ls_R_factor_gt 0.0394
_refine_ls_shift/su_max 0.001
_refine_ls_shift/su_mean 0
_refine_ls_structure_factor_coef Fsqd
_refine_ls_weighting_details 'w=1/[\s^2^(Fo^2^)+(0.0353P)^2^] where P=(Fo^2^+2Fc^2^)/3'
_refine_ls_weighting_scheme calc
_refine_ls_wR_factor_gt 0.0782
_refine_ls_wR_factor_ref 0.0906
_reflns_Friedel_coverage 0
_reflns_number_gt 8345
_reflns_number_total 11054
_reflns_threshold_expression 'I > 2\s(I)'
_cod_data_source_file c9nj02676b4.cif
_cod_data_source_block qpno2phsb-3
_cod_database_code 7058891

loop_
_symmetry_equiv_pos_as_xyz
'x, y, z'
'-x, -y, -z'

loop_
_atom_site_label
_atom_site_type_symbol
_atom_site_fract_x
_atom_site_fract_y
_atom_site_fract_z
_atom_site_U_iso_or_equiv
_atom_site_adp_type
_atom_site_occupancy
_atom_site_site_symmetry_order
_atom_site_calc_flag
_atom_site_refinement_flags_posn
_atom_site_refinement_flags_adp
_atom_site_refinement_flags_occupancy
_atom_site_disorder_assembly
_atom_site_disorder_group
Sb1 Sb 0.23229(2) 0.04849(2) 0.27806(2) 0.03472(6) Uani 1 1 d . . . . .
Cl1 Cl 0.01351(8) -0.09660(6) 0.23770(5) 0.05822(19) Uani 1 1 d . . . . .
Cl2 Cl 0.45230(7) 0.19925(6) 0.36264(5) 0.05880(19) Uani 1 1 d . . . . .
O1 O 0.10457(17) 0.16817(14) 0.31958(11) 0.0395(4) Uani 1 1 d . . . . .
N1 N 0.22591(18) 0.03263(15) 0.41280(12) 0.0298(4) Uani 1 1 d . . . . .
O4 O 0.9094(3) -0.5366(2) 0.09370(18) 0.0874(8) Uani 1 1 d . . . . .
O3 O 0.7696(3) -0.5434(2) -0.02576(17) 0.0806(7) Uani 1 1 d . . . . .
N2 N 0.39125(19) -0.11057(16) 0.33777(13) 0.0341(4) Uani 1 1 d . . . . .
N3 N 0.4752(2) -0.18110(16) 0.29814(13) 0.0371(4) Uani 1 1 d . . . . .
H3N H 0.52407 -0.224501 0.324824 0.045 Uiso 1 1 calc R U . . .
O2 O 0.4145(2) -0.12062(17) 0.17596(13) 0.0570(5) Uani 1 1 d . . . . .
C8 C 0.0848(2) 0.1826(2) 0.39999(16) 0.0353(5) Uani 1 1 d . . . . .
C8A C 0.1477(2) 0.10975(19) 0.45121(15) 0.0316(5) Uani 1 1 d . . . . .
C13 C 0.6201(3) -0.3780(2) 0.04517(19) 0.0499(6) Uani 1 1 d . . . . .
H13 H 0.599999 -0.401725 -0.014052 0.06 Uiso 1 1 calc R U . . .
C11 C 0.5721(2) -0.2650(2) 0.17476(16) 0.0372(5) Uani 1 1 d . . . . .
C14 C 0.7264(3) -0.4208(2) 0.09406(18) 0.0447(6) Uani 1 1 d . . . . .
C2 C 0.2918(2) -0.03750(19) 0.45646(15) 0.0328(5) Uani 1 1 d . . . . .
C9 C 0.3800(2) -0.11494(19) 0.41344(16) 0.0362(5) Uani 1 1 d . . . . .
H9 H 0.426755 -0.166252 0.440703 0.043 Uiso 1 1 calc R U . . .
C15 C 0.7594(3) -0.3879(2) 0.18184(19) 0.0478(6) Uani 1 1 d . . . . .
H15 H 0.832668 -0.417674 0.213185 0.057 Uiso 1 1 calc R U . . .
N4 N 0.8088(3) -0.5063(2) 0.05115(18) 0.0574(6) Uani 1 1 d . . . . .
C7 C 0.0090(3) 0.2646(2) 0.43730(18) 0.0449(6) Uani 1 1 d . . . . .
H7 H -0.032653 0.314068 0.405954 0.054 Uiso 1 1 calc R U . . .
C4A C 0.1306(2) 0.1182(2) 0.53612(15) 0.0340(5) Uani 1 1 d . . . . .
C3 C 0.2783(2) -0.0345(2) 0.54122(16) 0.0383(5) Uani 1 1 d . . . . .
H3 H 0.32366 -0.084365 0.570623 0.046 Uiso 1 1 calc R U . . .
C12 C 0.5437(3) -0.2986(2) 0.08675(17) 0.0451(6) Uani 1 1 d . . . . .
H12 H 0.472415 -0.267494 0.054977 0.054 Uiso 1 1 calc R U . . .
C10 C 0.4804(2) -0.1818(2) 0.21491(17) 0.0387(5) Uani 1 1 d . . . . .
C5 C 0.0509(3) 0.2036(2) 0.57107(17) 0.0437(6) Uani 1 1 d . . . . .
H5 H 0.037404 0.21138 0.62688 0.052 Uiso 1 1 calc R U . . .
C16 C 0.6811(3) -0.3099(2) 0.22204(18) 0.0444(6) Uani 1 1 d . . . . .
H16 H 0.701187 -0.28697 0.281301 0.053 Uiso 1 1 calc R U . . .
C4 C 0.1991(2) 0.0412(2) 0.58010(16) 0.0388(5) Uani 1 1 d . . . . .
H4 H 0.189682 0.042422 0.635954 0.047 Uiso 1 1 calc R U . . .
C6 C -0.0061(3) 0.2745(2) 0.52232(19) 0.0506(7) Uani 1 1 d . . . . .
H6 H -0.056935 0.331378 0.546258 0.061 Uiso 1 1 calc R U . . .
N31 N 0.1913(2) 0.4886(2) 0.24561(16) 0.0526(6) Uani 1 1 d . . . . .
N41 N 0.3323(2) 0.4730(2) 0.55584(18) 0.0575(7) Uani 1 1 d . . . . .
O31 O -0.0039(3) 0.4648(2) 0.30277(19) 0.0868(8) Uani 1 1 d . . . . .
C300 C 0.0944(3) 0.4282(3) 0.2713(2) 0.0628(8) Uani 1 1 d . . . . .
H300 H 0.102094 0.350774 0.264803 0.075 Uiso 1 1 calc R U . . .
C400 C 0.3924(3) 0.3785(3) 0.5508(2) 0.0613(8) Uani 1 1 d . . . . .
H400 H 0.396155 0.337444 0.496494 0.074 Uiso 1 1 calc R U . . .
C302 C 0.1816(4) 0.6080(3) 0.2509(3) 0.0924(13) Uani 1 1 d . . . . .
H30D H 0.0918 0.627031 0.265014 0.139 Uiso 1 1 calc R U . . .
H30E H 0.18841 0.625316 0.196946 0.139 Uiso 1 1 calc R U . . .
H30F H 0.258055 0.651365 0.294379 0.139 Uiso 1 1 calc R U . . .
C401 C 0.2744(5) 0.5120(4) 0.4798(3) 0.1184(19) Uani 1 1 d . . . . .
H40A H 0.297791 0.463657 0.430687 0.178 Uiso 1 1 calc R U . . .
H40B H 0.314519 0.588674 0.485098 0.178 Uiso 1 1 calc R U . . .
H40C H 0.172547 0.509521 0.473153 0.178 Uiso 1 1 calc R U . . .
O41 O 0.4435(3) 0.3399(2) 0.61065(17) 0.0818(7) Uani 1 1 d . . . . .
C402 C 0.3115(4) 0.5373(3) 0.6360(3) 0.0892(13) Uani 1 1 d . . . . .
H40D H 0.363763 0.508728 0.681647 0.134 Uiso 1 1 calc R U . . .
H40E H 0.211752 0.530552 0.637849 0.134 Uiso 1 1 calc R U . . .
H40F H 0.344996 0.615841 0.642397 0.134 Uiso 1 1 calc R U . . .
C301 C 0.3069(4) 0.4381(4) 0.2115(3) 0.0912(12) Uani 1 1 d . . . . .
H30A H 0.30532 0.360478 0.216649 0.137 Uiso 1 1 calc R U . . .
H30B H 0.396095 0.479625 0.242662 0.137 Uiso 1 1 calc R U . . .
H30C H 0.296064 0.440757 0.152333 0.137 Uiso 1 1 calc R U . . .
O11 O 0.1440(2) 0.12827(18) 0.14796(13) 0.0579(5) Uani 1 1 d . . . . .
N21 N 0.3586(3) 0.8208(3) 0.83247(17) 0.0626(7) Uani 1 1 d D . . . .
C200 C 0.3218(4) 0.7157(3) 0.8392(2) 0.0730(10) Uani 1 1 d . . . . .
H200 H 0.236695 0.678349 0.804768 0.088 Uiso 1 1 calc R U . . .
O21 O 0.3889(3) 0.6643(2) 0.88622(19) 0.0999(9) Uani 1 1 d . . . . .
N11 N -0.0146(2) 0.1598(2) 0.03686(16) 0.0534(6) Uani 1 1 d . . . . .
C100 C 0.0226(3) 0.1173(3) 0.10476(19) 0.0513(7) Uani 1 1 d . . . . .
C101 C 0.0886(4) 0.2273(3) 0.0084(2) 0.0836(12) Uani 1 1 d . . . . .
H10A H 0.06155 0.302944 0.012137 0.125 Uiso 1 1 calc R U . . .
H10B H 0.092067 0.193608 -0.049784 0.125 Uiso 1 1 calc R U . . .
H10C H 0.180964 0.230372 0.043821 0.125 Uiso 1 1 calc R U . . .
C201 C 0.4930(4) 0.8773(4) 0.8829(3) 0.1016(15) Uani 1 1 d . . . . .
H20A H 0.528641 0.83514 0.924449 0.152 Uiso 1 1 calc R U . . .
H20B H 0.479903 0.952578 0.911562 0.152 Uiso 1 1 calc R U . . .
H20C H 0.560206 0.882052 0.846377 0.152 Uiso 1 1 calc R U . . .
C102 C -0.1607(3) 0.1458(3) -0.0105(2) 0.0801(11) Uani 1 1 d . . . . .
H10D H -0.218336 0.095327 0.011293 0.12 Uiso 1 1 calc R U . . .
H10E H -0.162866 0.114502 -0.069825 0.12 Uiso 1 1 calc R U . . .
H10F H -0.197349 0.218425 -0.004258 0.12 Uiso 1 1 calc R U . . .
C20A C 0.2862(19) 0.890(2) 0.7779(11) 0.082(4) Uani 0.72(5) 1 d D . P A 1
H20D H 0.342391 0.901739 0.736769 0.122 Uiso 0.72(5) 1 calc R U P A 1
H20E H 0.274472 0.962023 0.812366 0.122 Uiso 0.72(5) 1 calc R U P A 1
H20F H 0.194298 0.851324 0.748727 0.122 Uiso 0.72(5) 1 calc R U P A 1
C20B C 0.257(3) 0.842(4) 0.7603(18) 0.072(7) Uani 0.28(5) 1 d D . P A 2
H20G H 0.172941 0.789012 0.747942 0.108 Uiso 0.28(5) 1 calc R U P A 2
H20H H 0.300069 0.834016 0.711002 0.108 Uiso 0.28(5) 1 calc R U P A 2
H20I H 0.230926 0.918343 0.774691 0.108 Uiso 0.28(5) 1 calc R U P A 2
H100 H -0.053(3) 0.072(2) 0.1187(18) 0.050(8) Uiso 1 1 d . . . . .

loop_
_atom_site_aniso_label
_atom_site_aniso_U_11
_atom_site_aniso_U_22
_atom_site_aniso_U_33
_atom_site_aniso_U_23
_atom_site_aniso_U_13
_atom_site_aniso_U_12
Sb1 0.03985(9) 0.03583(9) 0.03260(9) 0.01215(7) 0.00939(6) 0.01324(6)
Cl1 0.0651(4) 0.0573(4) 0.0482(4) 0.0114(3) 0.0061(3) -0.0064(4)
Cl2 0.0538(4) 0.0503(4) 0.0732(5) 0.0120(4) 0.0179(4) 0.0031(3)
O1 0.0480(9) 0.0442(9) 0.0354(9) 0.0190(8) 0.0130(7) 0.0244(8)
N1 0.0312(9) 0.0280(9) 0.0322(10) 0.0107(8) 0.0050(7) 0.0082(7)
O4 0.0807(16) 0.105(2) 0.0783(19) 0.0089(16) 0.0177(14) 0.0564(15)
O3 0.1048(18) 0.0852(17) 0.0571(16) 0.0063(13) 0.0310(14) 0.0386(14)
N2 0.0349(9) 0.0306(9) 0.0387(11) 0.0104(9) 0.0067(8) 0.0106(8)
N3 0.0422(10) 0.0348(10) 0.0381(12) 0.0124(9) 0.0075(9) 0.0177(9)
O2 0.0753(13) 0.0568(12) 0.0509(12) 0.0255(10) 0.0170(10) 0.0369(10)
C8 0.0347(11) 0.0361(12) 0.0385(13) 0.0126(10) 0.0083(10) 0.0112(10)
C8A 0.0298(10) 0.0309(11) 0.0367(13) 0.0112(10) 0.0076(9) 0.0079(9)
C13 0.0594(16) 0.0532(16) 0.0395(15) 0.0096(13) 0.0146(13) 0.0123(13)
C11 0.0378(12) 0.0348(12) 0.0419(14) 0.0129(11) 0.0094(10) 0.0074(10)
C14 0.0490(14) 0.0413(13) 0.0501(16) 0.0116(12) 0.0222(12) 0.0112(11)
C2 0.0331(11) 0.0317(11) 0.0346(12) 0.0114(10) 0.0039(9) 0.0065(9)
C9 0.0393(12) 0.0315(11) 0.0402(14) 0.0144(10) 0.0040(10) 0.0118(10)
C15 0.0423(13) 0.0562(16) 0.0479(16) 0.0143(14) 0.0093(12) 0.0171(12)
N4 0.0663(16) 0.0577(15) 0.0539(17) 0.0090(13) 0.0262(13) 0.0195(13)
C7 0.0490(14) 0.0431(14) 0.0506(16) 0.0184(13) 0.0146(12) 0.0235(12)
C4A 0.0317(10) 0.0364(12) 0.0326(12) 0.0063(10) 0.0048(9) 0.0029(9)
C3 0.0402(12) 0.0415(13) 0.0369(13) 0.0180(11) 0.0044(10) 0.0103(10)
C12 0.0495(14) 0.0490(15) 0.0414(15) 0.0171(12) 0.0094(11) 0.0161(12)
C10 0.0401(12) 0.0350(12) 0.0421(14) 0.0108(11) 0.0069(10) 0.0091(10)
C5 0.0447(13) 0.0493(15) 0.0391(14) 0.0065(12) 0.0155(11) 0.0116(12)
C16 0.0428(13) 0.0513(15) 0.0379(14) 0.0058(12) 0.0067(11) 0.0149(12)
C4 0.0426(12) 0.0435(13) 0.0308(12) 0.0111(11) 0.0057(10) 0.0041(11)
C6 0.0544(15) 0.0495(15) 0.0534(18) 0.0096(14) 0.0206(13) 0.0251(13)
N31 0.0510(13) 0.0528(14) 0.0529(15) 0.0122(12) 0.0075(11) 0.0033(11)
N41 0.0527(13) 0.0509(14) 0.0740(19) 0.0259(14) 0.0070(12) 0.0203(11)
O31 0.0703(15) 0.112(2) 0.101(2) 0.0517(18) 0.0372(14) 0.0260(14)
C300 0.0665(19) 0.0615(19) 0.064(2) 0.0260(17) 0.0069(16) 0.0107(17)
C400 0.0739(19) 0.0536(17) 0.062(2) 0.0179(16) 0.0159(16) 0.0276(15)
C302 0.093(3) 0.058(2) 0.127(4) 0.020(2) 0.029(3) -0.004(2)
C401 0.103(3) 0.127(4) 0.135(4) 0.087(4) -0.023(3) 0.024(3)
O41 0.1005(17) 0.0793(16) 0.0884(19) 0.0511(15) 0.0263(14) 0.0491(14)
C402 0.091(3) 0.063(2) 0.121(4) 0.010(2) 0.047(3) 0.027(2)
C301 0.079(2) 0.121(4) 0.079(3) 0.016(3) 0.033(2) 0.026(2)
O11 0.0593(12) 0.0723(14) 0.0492(12) 0.0276(11) 0.0087(10) 0.0201(10)
N21 0.0620(15) 0.0807(19) 0.0552(16) 0.0307(15) 0.0173(13) 0.0153(14)
C200 0.080(2) 0.081(3) 0.049(2) 0.0040(19) 0.0057(17) 0.001(2)
O21 0.133(2) 0.0806(18) 0.086(2) 0.0357(17) 0.0023(18) 0.0119(17)
N11 0.0603(14) 0.0566(14) 0.0441(14) 0.0120(12) 0.0060(11) 0.0208(12)
C100 0.0588(17) 0.0523(17) 0.0486(17) 0.0150(14) 0.0170(14) 0.0181(14)
C101 0.096(3) 0.096(3) 0.065(2) 0.039(2) 0.009(2) 0.000(2)
C201 0.084(3) 0.107(3) 0.115(4) 0.051(3) 0.004(3) -0.021(2)
C102 0.068(2) 0.101(3) 0.063(2) 0.008(2) -0.0064(17) 0.033(2)
C20A 0.072(5) 0.107(9) 0.083(6) 0.045(7) 0.020(5) 0.040(7)
C20B 0.093(16) 0.085(17) 0.070(13) 0.051(12) 0.044(11) 0.052(12)

loop_
_atom_type_symbol
_atom_type_description
_atom_type_scat_dispersion_real
_atom_type_scat_dispersion_imag
_atom_type_scat_source
C C 0.0033 0.0016 'International Tables Vol C Tables 4.2.6.8 and 6.1.1.4'
H H 0 0 'International Tables Vol C Tables 4.2.6.8 and 6.1.1.4'
N N 0.0061 0.0033 'International Tables Vol C Tables 4.2.6.8 and 6.1.1.4'
O O 0.0106 0.006 'International Tables Vol C Tables 4.2.6.8 and 6.1.1.4'
Cl Cl 0.1484 0.1585 'International Tables Vol C Tables 4.2.6.8 and 6.1.1.4'
Sb Sb -0.5866 1.5461 'International Tables Vol C Tables 4.2.6.8 and 6.1.1.4'

loop_
_exptl_crystal_face_index_h
_exptl_crystal_face_index_k
_exptl_crystal_face_index_l
_exptl_crystal_face_perp_dist
2 0 -1 0.2508
-2 0 1 0.2208
0 -5 1 0.0189
0 5 -1 0.0339
0 -1 5 0.0098
0 1 -5 0.0248

loop_
_geom_angle_atom_site_label_1
_geom_angle_atom_site_label_2
_geom_angle_atom_site_label_3
_geom_angle
O1 Sb1 N1 75.77(6)
O1 Sb1 Cl1 87.84(5)
N1 Sb1 Cl1 84.16(5)
O1 Sb1 O11 75.63(7)
N1 Sb1 O11 151.04(7)
Cl1 Sb1 O11 90.28(5)
O1 Sb1 Cl2 86.69(5)
N1 Sb1 Cl2 80.48(5)
Cl1 Sb1 Cl2 164.54(3)
O11 Sb1 Cl2 102.33(5)
O1 Sb1 N2 139.44(6)
N1 Sb1 N2 63.70(6)
Cl1 Sb1 N2 89.26(4)
O11 Sb1 N2 144.84(7)
Cl2 Sb1 N2 85.54(4)
C8 O1 Sb1 118.36(13)
C2 N1 C8A 119.8(2)
C2 N1 Sb1 128.30(15)
C8A N1 Sb1 111.87(13)
C9 N2 N3 118.53(19)
C9 N2 Sb1 112.11(15)
N3 N2 Sb1 129.36(14)
N2 N3 C10 118.68(19)
N2 N3 H3N 120.7
C10 N3 H3N 120.7
O1 C8 C7 124.1(2)
O1 C8 C8A 118.5(2)
C7 C8 C8A 117.4(2)
N1 C8A C4A 122.4(2)
N1 C8A C8 115.5(2)
C4A C8A C8 122.1(2)
C14 C13 C12 118.1(3)
C14 C13 H13 121
C12 C13 H13 121
C12 C11 C16 119.4(2)
C12 C11 C10 117.4(2)
C16 C11 C10 123.2(2)
C13 C14 C15 122.8(3)
C13 C14 N4 119.1(3)
C15 C14 N4 118.1(2)
N1 C2 C3 120.8(2)
N1 C2 C9 117.5(2)
C3 C2 C9 121.7(2)
N2 C9 C2 118.4(2)
N2 C9 H9 120.8
C2 C9 H9 120.8
C14 C15 C16 118.3(2)
C14 C15 H15 120.9
C16 C15 H15 120.9
O4 N4 O3 123.6(3)
O4 N4 C14 118.7(3)
O3 N4 C14 117.7(3)
C8 C7 C6 120.6(2)
C8 C7 H7 119.7
C6 C7 H7 119.7
C8A C4A C5 118.1(2)
C8A C4A C4 116.5(2)
C5 C4A C4 125.4(2)
C4 C3 C2 120.1(2)
C4 C3 H3 120
C2 C3 H3 120
C11 C12 C13 120.8(2)
C11 C12 H12 119.6
C13 C12 H12 119.6
O2 C10 N3 122.3(2)
O2 C10 C11 122.3(2)
N3 C10 C11 115.4(2)
C6 C5 C4A 119.4(2)
C6 C5 H5 120.3
C4A C5 H5 120.3
C15 C16 C11 120.7(3)
C15 C16 H16 119.7
C11 C16 H16 119.7
C3 C4 C4A 120.4(2)
C3 C4 H4 119.8
C4A C4 H4 119.8
C5 C6 C7 122.4(2)
C5 C6 H6 118.8
C7 C6 H6 118.8
C300 N31 C302 119.5(3)
C300 N31 C301 121.9(3)
C302 N31 C301 118.5(3)
C400 N41 C402 121.2(3)
C400 N41 C401 121.2(4)
C402 N41 C401 117.4(3)
O31 C300 N31 125.9(3)
O31 C300 H300 117
N31 C300 H300 117
O41 C400 N41 125.6(3)
O41 C400 H400 117.2
N41 C400 H400 117.2
N31 C302 H30D 109.5
N31 C302 H30E 109.5
H30D C302 H30E 109.5
N31 C302 H30F 109.5
H30D C302 H30F 109.5
H30E C302 H30F 109.5
N41 C401 H40A 109.5
N41 C401 H40B 109.5
H40A C401 H40B 109.5
N41 C401 H40C 109.5
H40A C401 H40C 109.5
H40B C401 H40C 109.5
N41 C402 H40D 109.5
N41 C402 H40E 109.5
H40D C402 H40E 109.5
N41 C402 H40F 109.5
H40D C402 H40F 109.5
H40E C402 H40F 109.5
N31 C301 H30A 109.5
N31 C301 H30B 109.5
H30A C301 H30B 109.5
N31 C301 H30C 109.5
H30A C301 H30C 109.5
H30B C301 H30C 109.5
C100 O11 Sb1 128.61(19)
C200 N21 C201 117.4(3)
C200 N21 C20A 130.2(11)
C201 N21 C20A 112.4(11)
C200 N21 C20B 107(2)
C201 N21 C20B 134.6(19)
O21 C200 N21 125.9(3)
O21 C200 H200 117.1
N21 C200 H200 117.1
C100 N11 C101 120.8(3)
C100 N11 C102 122.4(3)
C101 N11 C102 116.6(3)
O11 C100 N11 125.1(3)
O11 C100 H100 119.7(16)
N11 C100 H100 115.2(16)
N11 C101 H10A 109.5
N11 C101 H10B 109.5
H10A C101 H10B 109.5
N11 C101 H10C 109.5
H10A C101 H10C 109.5
H10B C101 H10C 109.5
N21 C201 H20A 109.5
N21 C201 H20B 109.5
H20A C201 H20B 109.5
N21 C201 H20C 109.5
H20A C201 H20C 109.5
H20B C201 H20C 109.5
N11 C102 H10D 109.5
N11 C102 H10E 109.5
H10D C102 H10E 109.5
N11 C102 H10F 109.5
H10D C102 H10F 109.5
H10E C102 H10F 109.5
N21 C20A H20D 109.5
N21 C20A H20E 109.5
H20D C20A H20E 109.5
N21 C20A H20F 109.5
H20D C20A H20F 109.5
H20E C20A H20F 109.5
N21 C20B H20G 109.5
N21 C20B H20H 109.5
H20G C20B H20H 109.5
N21 C20B H20I 109.5
H20G C20B H20I 109.5
H20H C20B H20I 109.5

loop_
_geom_bond_atom_site_label_1
_geom_bond_atom_site_label_2
_geom_bond_distance
Sb1 O1 2.0444(16)
Sb1 N1 2.2601(18)
Sb1 Cl1 2.5370(7)
Sb1 O11 2.5454(19)
Sb1 Cl2 2.6578(7)
Sb1 N2 2.7587(18)
O1 C8 1.338(3)
N1 C2 1.337(3)
N1 C8A 1.358(3)
O4 N4 1.208(3)
O3 N4 1.222(3)
N2 C9 1.271(3)
N2 N3 1.357(3)
N3 C10 1.368(3)
N3 H3N 0.86
O2 C10 1.210(3)
C8 C7 1.374(3)
C8 C8A 1.427(3)
C8A C4A 1.409(3)
C13 C14 1.376(4)
C13 C12 1.386(4)
C13 H13 0.93
C11 C12 1.381(4)
C11 C16 1.394(3)
C11 C10 1.505(3)
C14 C15 1.377(4)
C14 N4 1.480(4)
C2 C3 1.407(3)
C2 C9 1.459(3)
C9 H9 0.93
C15 C16 1.378(4)
C15 H15 0.93
C7 C6 1.404(4)
C7 H7 0.93
C4A C5 1.411(3)
C4A C4 1.416(3)
C3 C4 1.356(3)
C3 H3 0.93
C12 H12 0.93
C5 C6 1.363(4)
C5 H5 0.93
C16 H16 0.93
C4 H4 0.93
C6 H6 0.93
N31 C300 1.322(4)
N31 C302 1.439(4)
N31 C301 1.443(4)
N41 C400 1.308(4)
N41 C402 1.432(5)
N41 C401 1.451(4)
O31 C300 1.218(4)
C300 H300 0.93
C400 O41 1.209(4)
C400 H400 0.93
C302 H30D 0.96
C302 H30E 0.96
C302 H30F 0.96
C401 H40A 0.96
C401 H40B 0.96
C401 H40C 0.96
C402 H40D 0.96
C402 H40E 0.96
C402 H40F 0.96
C301 H30A 0.96
C301 H30B 0.96
C301 H30C 0.96
O11 C100 1.230(3)
N21 C200 1.328(4)
N21 C201 1.439(4)
N21 C20A 1.463(9)
N21 C20B 1.469(18)
C200 O21 1.210(4)
C200 H200 0.93
N11 C100 1.319(3)
N11 C101 1.441(4)
N11 C102 1.453(4)
C100 H100 0.97(3)
C101 H10A 0.96
C101 H10B 0.96
C101 H10C 0.96
C201 H20A 0.96
C201 H20B 0.96
C201 H20C 0.96
C102 H10D 0.96
C102 H10E 0.96
C102 H10F 0.96
C20A H20D 0.96
C20A H20E 0.96
C20A H20F 0.96
C20B H20G 0.96
C20B H20H 0.96
C20B H20I 0.96

loop_
_geom_hbond_atom_site_label_D
_geom_hbond_atom_site_label_H
_geom_hbond_atom_site_label_A
_geom_hbond_distance_DH
_geom_hbond_distance_HA
_geom_hbond_distance_DA
_geom_hbond_angle_DHA
_geom_hbond_site_symmetry_A
_geom_hbond_publ_flag
N3 H3N O41 0.86 1.93 2.737(3) 156.7 2_656 yes

loop_
_geom_torsion_atom_site_label_1
_geom_torsion_atom_site_label_2
_geom_torsion_atom_site_label_3
_geom_torsion_atom_site_label_4
_geom_torsion
C9 N2 N3 C10 175.9(2)
Sb1 N2 N3 C10 -3.9(3)
Sb1 O1 C8 C7 175.83(19)
Sb1 O1 C8 C8A -3.3(3)
C2 N1 C8A C4A -1.1(3)
Sb1 N1 C8A C4A -178.58(16)
C2 N1 C8A C8 178.38(19)
Sb1 N1 C8A C8 0.9(2)
O1 C8 C8A N1 1.4(3)
C7 C8 C8A N1 -177.7(2)
O1 C8 C8A C4A -179.1(2)
C7 C8 C8A C4A 1.7(3)
C12 C13 C14 C15 0.0(4)
C12 C13 C14 N4 179.6(2)
C8A N1 C2 C3 1.6(3)
Sb1 N1 C2 C3 178.71(16)
C8A N1 C2 C9 -177.13(19)
Sb1 N1 C2 C9 -0.1(3)
N3 N2 C9 C2 178.85(19)
Sb1 N2 C9 C2 -1.3(2)
N1 C2 C9 N2 1.1(3)
C3 C2 C9 N2 -177.7(2)
C13 C14 C15 C16 0.8(4)
N4 C14 C15 C16 -178.8(2)
C13 C14 N4 O4 174.1(3)
C15 C14 N4 O4 -6.3(4)
C13 C14 N4 O3 -6.8(4)
C15 C14 N4 O3 172.8(3)
O1 C8 C7 C6 -179.7(2)
C8A C8 C7 C6 -0.6(4)
N1 C8A C4A C5 178.1(2)
C8 C8A C4A C5 -1.3(3)
N1 C8A C4A C4 -0.3(3)
C8 C8A C4A C4 -179.7(2)
N1 C2 C3 C4 -0.8(3)
C9 C2 C3 C4 177.9(2)
C16 C11 C12 C13 1.4(4)
C10 C11 C12 C13 -177.7(2)
C14 C13 C12 C11 -1.1(4)
N2 N3 C10 O2 1.0(3)
N2 N3 C10 C11 -178.09(18)
C12 C11 C10 O2 -21.5(3)
C16 C11 C10 O2 159.5(3)
C12 C11 C10 N3 157.7(2)
C16 C11 C10 N3 -21.4(3)
C8A C4A C5 C6 -0.1(3)
C4 C4A C5 C6 178.1(2)
C14 C15 C16 C11 -0.5(4)
C12 C11 C16 C15 -0.6(4)
C10 C11 C16 C15 178.4(2)
C2 C3 C4 C4A -0.6(3)
C8A C4A C4 C3 1.1(3)
C5 C4A C4 C3 -177.1(2)
C4A C5 C6 C7 1.2(4)
C8 C7 C6 C5 -0.9(4)
C302 N31 C300 O31 -2.5(5)
C301 N31 C300 O31 178.0(4)
C402 N41 C400 O41 -4.9(5)
C401 N41 C400 O41 179.9(3)
C201 N21 C200 O21 2.6(6)
C20A N21 C200 O21 179.6(9)
C20B N21 C200 O21 172.5(15)
Sb1 O11 C100 N11 -178.7(2)
C101 N11 C100 O11 -1.5(5)
C102 N11 C100 O11 -178.7(3)
